data_7704548
loop_
_publ_author_name
'Watanabe, Lara K.'
'Wrixon, Justin D.'
'Ahmed, Zeinab S.'
'Hayward, John J.'
'Abbasi, Parisa'
'Pilkington, Melanie'
'Macdonald, Charles L. B.'
'Rawson, Jeremy M.'

_publ_section_title
;
 Oxidative addition of tetrathiocins to palladium(0) and platinum(0): a
 route to dithiolate coordination complexes.
;
_journal_issue 26
_journal_name_full 'Dalton transactions (Cambridge, England : 2003)'
_journal_page_first 9086
_journal_page_last 9093
_journal_paper_doi 10.1039/d0dt01678k
_journal_volume 49
_journal_year 2020
_chemical_formula_moiety 'C34 H30 O2 P2 Pt S2, 0.5 (C H2 Cl2)'
_chemical_formula_sum 'C34.5 H31 Cl O2 P2 Pt S2'
_chemical_formula_weight 834.19
_space_group_crystal_system monoclinic
_space_group_IT_number 14
_space_group_name_Hall '-P 2yn'
_space_group_name_H-M_alt 'P 1 21/n 1'
_atom_sites_solution_hydrogens geom
_atom_sites_solution_primary intrinsic
_audit_creation_method SHELXL-2017/1
_audit_update_record
;
2019-12-13 deposited with the CCDC.	2020-05-25 downloaded from the CCDC.
;
_cell_angle_alpha 90
_cell_angle_beta 92.049(2)
_cell_angle_gamma 90
_cell_formula_units_Z 8
_cell_length_a 17.8196(7)
_cell_length_b 20.1432(10)
_cell_length_c 17.8701(9)
_cell_measurement_reflns_used 9779
_cell_measurement_temperature 170(2)
_cell_measurement_theta_max 28.26
_cell_measurement_theta_min 3.05
_cell_volume 6410.3(5)
_computing_cell_refinement 'Bruker SAINT'
_computing_data_collection 'Bruker APEX2'
_computing_data_reduction 'Bruker SAINT'
_computing_molecular_graphics 'Bruker SHELXTL'
_computing_publication_material 'Bruker SHELXTL'
_computing_structure_refinement 'SHELXL-2017/1 (Sheldrick, 2017)'
_computing_structure_solution 'SHELXT 2014/5 (Sheldrick, 2014)'
_diffrn_ambient_temperature 170(2)
_diffrn_measured_fraction_theta_full 0.998
_diffrn_measured_fraction_theta_max 0.997
_diffrn_measurement_device_type 'Bruker D8 Venture'
_diffrn_measurement_method 'phi and omega scans'
_diffrn_radiation_type MoK\a
_diffrn_radiation_wavelength 0.71073
_diffrn_reflns_av_R_equivalents 0.1349
_diffrn_reflns_av_unetI/netI 0.0753
_diffrn_reflns_Laue_measured_fraction_full 0.998
_diffrn_reflns_Laue_measured_fraction_max 0.997
_diffrn_reflns_limit_h_max 22
_diffrn_reflns_limit_h_min -19
_diffrn_reflns_limit_k_max 25
_diffrn_reflns_limit_k_min -24
_diffrn_reflns_limit_l_max 22
_diffrn_reflns_limit_l_min -21
_diffrn_reflns_number 96564
_diffrn_reflns_point_group_measured_fraction_full 0.998
_diffrn_reflns_point_group_measured_fraction_max 0.997
_diffrn_reflns_theta_full 25.242
_diffrn_reflns_theta_max 26.250
_diffrn_reflns_theta_min 3.049
_diffrn_source 'fine focus sealed tube'
_exptl_absorpt_coefficient_mu 4.723
_exptl_absorpt_correction_T_max 0.7457
_exptl_absorpt_correction_T_min 0.5410
_exptl_absorpt_correction_type multi-scan
_exptl_absorpt_process_details sadabs
_exptl_crystal_colour yellow
_exptl_crystal_density_diffrn 1.729
_exptl_crystal_description plate
_exptl_crystal_F_000 3288
_exptl_crystal_size_max 0.508
_exptl_crystal_size_mid 0.278
_exptl_crystal_size_min 0.088
_refine_diff_density_max 2.409
_refine_diff_density_min -1.733
_refine_diff_density_rms 0.205
_refine_ls_extinction_method none
_refine_ls_goodness_of_fit_ref 1.040
_refine_ls_hydrogen_treatment constr
_refine_ls_matrix_type full
_refine_ls_number_parameters 766
_refine_ls_number_reflns 12897
_refine_ls_number_restraints 0
_refine_ls_restrained_S_all 1.040
_refine_ls_R_factor_all 0.0897
_refine_ls_R_factor_gt 0.0501
_refine_ls_shift/su_max 0.001
_refine_ls_shift/su_mean 0.000
_refine_ls_structure_factor_coef Fsqd
_refine_ls_weighting_details 'w=1/[\s^2^(Fo^2^)+(0.0096P)^2^+77.2203P] where P=(Fo^2^+2Fc^2^)/3'
_refine_ls_weighting_scheme calc
_refine_ls_wR_factor_gt 0.0863
_refine_ls_wR_factor_ref 0.1009
_reflns_Friedel_coverage 0.000
_reflns_number_gt 9277
_reflns_number_total 12897
_reflns_threshold_expression 'I > 2\s(I)'
_cod_data_source_file d0dt01678k2.cif
_cod_data_source_block LW071_0m_a
_cod_depositor_comments 'Adding full bibliography for 7704546--7704563.cif.'
_cod_original_sg_symbol_H-M 'P 21/n'
_cod_original_formula_sum 'C34.50 H31 Cl O2 P2 Pt S2'
_cod_database_code 7704548
_shelx_shelxl_version_number 2017/1
_shelx_space_group_comment
;
The symmetry employed for this shelxl refinement is uniquely defined
by the following loop, which should always be used as a source of
symmetry information in preference to the above space-group names.
They are only intended as comments.
;
_exptl_absorpt_special_details
;
SADABS 2016/2 Bruker AXS Madison WI, USA.
;

loop_
_space_group_symop_operation_xyz
'x, y, z'
'-x+1/2, y+1/2, -z+1/2'
'-x, -y, -z'
'x-1/2, -y-1/2, z-1/2'

loop_
_atom_site_label
_atom_site_type_symbol
_atom_site_fract_x
_atom_site_fract_y
_atom_site_fract_z
_atom_site_U_iso_or_equiv
_atom_site_adp_type
_atom_site_occupancy
_atom_site_site_symmetry_order
_atom_site_calc_flag
_atom_site_refinement_flags_posn
_atom_site_refinement_flags_adp
_atom_site_refinement_flags_occupancy
_atom_site_disorder_assembly
_atom_site_disorder_group
Pt1 Pt 0.57402(2) 0.72531(2) 0.80104(2) 0.01638(8) Uani 1 1 d . . . . .
S11 S 0.55821(12) 0.65657(10) 0.90305(11) 0.0209(4) Uani 1 1 d . . . . .
S12 S 0.54063(12) 0.81454(10) 0.87373(12) 0.0225(5) Uani 1 1 d . . . . .
P11 P 0.61893(12) 0.64214(10) 0.72932(12) 0.0183(4) Uani 1 1 d . . . . .
P12 P 0.59198(12) 0.79019(10) 0.70021(11) 0.0181(4) Uani 1 1 d . . . . .
O11 O 0.4883(4) 0.8392(3) 1.1515(3) 0.0391(17) Uani 1 1 d . . . . .
O12 O 0.4981(4) 0.6976(3) 1.1756(3) 0.0334(15) Uani 1 1 d . . . . .
C11 C 0.5368(4) 0.7115(4) 0.9761(4) 0.0182(17) Uani 1 1 d . . . . .
C12 C 0.5297(4) 0.7796(4) 0.9633(4) 0.0210(18) Uani 1 1 d . . . . .
C13 C 0.5135(5) 0.8213(4) 1.0237(5) 0.028(2) Uani 1 1 d . . . . .
H13 H 0.509792 0.867851 1.016095 0.033 Uiso 1 1 calc R U . . .
C14 C 0.5031(5) 0.7951(4) 1.0937(5) 0.028(2) Uani 1 1 d . . . . .
C15 C 0.5083(5) 0.7272(5) 1.1060(5) 0.0268(19) Uani 1 1 d . . . . .
C16 C 0.5250(4) 0.6861(5) 1.0471(4) 0.0248(19) Uani 1 1 d . . . . .
H16 H 0.528639 0.639537 1.055224 0.030 Uiso 1 1 calc R U . . .
C17 C 0.5063(7) 0.8102(6) 1.2235(6) 0.059(3) Uani 1 1 d . . . . .
H17A H 0.561489 0.807108 1.230697 0.070 Uiso 1 1 calc R U . . .
H17B H 0.487240 0.839318 1.263215 0.070 Uiso 1 1 calc R U . . .
C18 C 0.4740(6) 0.7452(5) 1.2304(5) 0.040(2) Uani 1 1 d . . . . .
H18A H 0.418665 0.749216 1.226001 0.048 Uiso 1 1 calc R U . . .
H18B H 0.487063 0.727821 1.281010 0.048 Uiso 1 1 calc R U . . .
C101 C 0.7077(4) 0.6089(4) 0.7660(4) 0.0191(18) Uani 1 1 d . . . . .
C102 C 0.7244(5) 0.5419(5) 0.7680(5) 0.029(2) Uani 1 1 d . . . . .
H102 H 0.687189 0.510058 0.754016 0.035 Uiso 1 1 calc R U . . .
C103 C 0.7968(5) 0.5214(5) 0.7911(5) 0.033(2) Uani 1 1 d . . . . .
H103 H 0.808637 0.475452 0.792575 0.039 Uiso 1 1 calc R U . . .
C104 C 0.8506(5) 0.5671(5) 0.8114(5) 0.035(2) Uani 1 1 d . . . . .
H104 H 0.899776 0.552805 0.826164 0.042 Uiso 1 1 calc R U . . .
C105 C 0.8335(5) 0.6340(5) 0.8104(5) 0.035(2) Uani 1 1 d . . . . .
H105 H 0.870810 0.665529 0.825211 0.043 Uiso 1 1 calc R U . . .
C106 C 0.7630(5) 0.6550(5) 0.7883(5) 0.032(2) Uani 1 1 d . . . . .
H106 H 0.751618 0.701077 0.787986 0.039 Uiso 1 1 calc R U . . .
C111 C 0.5588(4) 0.5709(4) 0.7101(4) 0.0198(18) Uani 1 1 d . . . . .
C112 C 0.5389(5) 0.5503(5) 0.6382(5) 0.037(2) Uani 1 1 d . . . . .
H112 H 0.555456 0.574165 0.595999 0.045 Uiso 1 1 calc R U . . .
C113 C 0.4937(6) 0.4936(5) 0.6287(6) 0.047(3) Uani 1 1 d . . . . .
H113 H 0.480307 0.478890 0.579473 0.057 Uiso 1 1 calc R U . . .
C114 C 0.4686(6) 0.4593(5) 0.6886(7) 0.050(3) Uani 1 1 d . . . . .
H114 H 0.436943 0.421797 0.681315 0.060 Uiso 1 1 calc R U . . .
C115 C 0.4896(6) 0.4795(5) 0.7596(6) 0.040(3) Uani 1 1 d . . . . .
H115 H 0.473281 0.454996 0.801393 0.048 Uiso 1 1 calc R U . . .
C116 C 0.5333(5) 0.5342(4) 0.7709(5) 0.028(2) Uani 1 1 d . . . . .
H116 H 0.546790 0.547697 0.820575 0.033 Uiso 1 1 calc R U . . .
C121 C 0.6847(4) 0.8274(4) 0.7058(4) 0.0187(17) Uani 1 1 d . . . . .
C122 C 0.7168(5) 0.8432(4) 0.7756(5) 0.0241(19) Uani 1 1 d . . . . .
H122 H 0.687756 0.838648 0.818906 0.029 Uiso 1 1 calc R U . . .
C123 C 0.7904(5) 0.8653(4) 0.7834(5) 0.029(2) Uani 1 1 d . . . . .
H123 H 0.811765 0.875379 0.831580 0.035 Uiso 1 1 calc R U . . .
C124 C 0.8324(5) 0.8727(5) 0.7202(6) 0.035(2) Uani 1 1 d . . . . .
H124 H 0.882806 0.887826 0.725261 0.042 Uiso 1 1 calc R U . . .
C125 C 0.8024(5) 0.8585(5) 0.6507(6) 0.037(2) Uani 1 1 d . . . . .
H125 H 0.832143 0.863303 0.607963 0.044 Uiso 1 1 calc R U . . .
C126 C 0.7278(5) 0.8368(4) 0.6423(5) 0.027(2) Uani 1 1 d . . . . .
H126 H 0.706475 0.828488 0.593735 0.032 Uiso 1 1 calc R U . . .
C131 C 0.5229(5) 0.8525(4) 0.6724(4) 0.0229(19) Uani 1 1 d . . . . .
C132 C 0.5427(5) 0.9096(4) 0.6339(5) 0.031(2) Uani 1 1 d . . . . .
H132 H 0.593711 0.919468 0.624759 0.037 Uiso 1 1 calc R U . . .
C133 C 0.4845(6) 0.9522(5) 0.6091(5) 0.041(3) Uani 1 1 d . . . . .
H133 H 0.496286 0.991519 0.582544 0.050 Uiso 1 1 calc R U . . .
C134 C 0.4108(7) 0.9379(6) 0.6227(6) 0.048(3) Uani 1 1 d . . . . .
H134 H 0.372131 0.967323 0.605752 0.057 Uiso 1 1 calc R U . . .
C135 C 0.3928(6) 0.8810(6) 0.6606(6) 0.043(3) Uani 1 1 d . . . . .
H135 H 0.341633 0.871261 0.669288 0.051 Uiso 1 1 calc R U . . .
C136 C 0.4481(5) 0.8378(5) 0.6862(5) 0.034(2) Uani 1 1 d . . . . .
H136 H 0.435426 0.798757 0.712758 0.040 Uiso 1 1 calc R U . . .
C141 C 0.6443(4) 0.6769(4) 0.6385(5) 0.0230(19) Uani 1 1 d . . . . .
H14A H 0.697349 0.691685 0.641012 0.028 Uiso 1 1 calc R U . . .
H14B H 0.638874 0.642426 0.599146 0.028 Uiso 1 1 calc R U . . .
C142 C 0.5934(5) 0.7352(4) 0.6192(4) 0.0216(18) Uani 1 1 d . . . . .
H14C H 0.542006 0.719271 0.606351 0.026 Uiso 1 1 calc R U . . .
H14D H 0.612349 0.759410 0.575502 0.026 Uiso 1 1 calc R U . . .
Pt2 Pt 0.67081(2) 0.75595(2) 0.41802(2) 0.01575(8) Uani 1 1 d . . . . .
S21 S 0.58183(11) 0.83801(10) 0.43512(12) 0.0231(5) Uani 1 1 d . . . . .
S22 S 0.57797(11) 0.67768(10) 0.43251(12) 0.0230(5) Uani 1 1 d . . . . .
P21 P 0.77236(11) 0.82181(10) 0.39921(11) 0.0180(4) Uani 1 1 d . . . . .
P22 P 0.74953(11) 0.67049(11) 0.39728(11) 0.0185(4) Uani 1 1 d . . . . .
O21 O 0.2985(3) 0.6900(3) 0.4786(4) 0.0374(16) Uani 1 1 d . . . . .
O22 O 0.3048(3) 0.8322(3) 0.4951(4) 0.0391(17) Uani 1 1 d . . . . .
C21 C 0.4986(4) 0.7930(4) 0.4514(4) 0.0208(18) Uani 1 1 d . . . . .
C22 C 0.4968(4) 0.7243(4) 0.4474(4) 0.0212(18) Uani 1 1 d . . . . .
C23 C 0.4286(5) 0.6908(5) 0.4572(5) 0.0255(19) Uani 1 1 d . . . . .
H23 H 0.426896 0.643737 0.453543 0.031 Uiso 1 1 calc R U . . .
C24 C 0.3641(5) 0.7256(5) 0.4720(5) 0.029(2) Uani 1 1 d . . . . .
C25 C 0.3671(5) 0.7944(5) 0.4794(5) 0.031(2) Uani 1 1 d . . . . .
C26 C 0.4333(5) 0.8281(4) 0.4681(5) 0.027(2) Uani 1 1 d . . . . .
H26 H 0.434537 0.875095 0.471743 0.033 Uiso 1 1 calc R U . . .
C27 C 0.2323(5) 0.7314(6) 0.4776(6) 0.048(3) Uani 1 1 d . . . . .
H27A H 0.189854 0.706045 0.497607 0.058 Uiso 1 1 calc R U . . .
H27B H 0.218765 0.744026 0.425339 0.058 Uiso 1 1 calc R U . . .
C28 C 0.2448(6) 0.7915(6) 0.5225(6) 0.053(3) Uani 1 1 d . . . . .
H28A H 0.197937 0.817849 0.522118 0.063 Uiso 1 1 calc R U . . .
H28B H 0.257181 0.778629 0.575015 0.063 Uiso 1 1 calc R U . . .
C201 C 0.7920(5) 0.8985(4) 0.4501(5) 0.0216(18) Uani 1 1 d . . . . .
C202 C 0.7329(5) 0.9377(4) 0.4754(5) 0.026(2) Uani 1 1 d . . . . .
H202 H 0.682428 0.924218 0.465474 0.031 Uiso 1 1 calc R U . . .
C203 C 0.7476(5) 0.9958(4) 0.5146(5) 0.031(2) Uani 1 1 d . . . . .
H203 H 0.707168 1.021931 0.531483 0.038 Uiso 1 1 calc R U . . .
C204 C 0.8208(5) 1.0159(5) 0.5293(5) 0.031(2) Uani 1 1 d . . . . .
H204 H 0.830587 1.055591 0.556563 0.038 Uiso 1 1 calc R U . . .
C205 C 0.8792(5) 0.9787(5) 0.5047(5) 0.035(2) Uani 1 1 d . . . . .
H205 H 0.929411 0.992652 0.514945 0.042 Uiso 1 1 calc R U . . .
C206 C 0.8650(5) 0.9202(5) 0.4646(5) 0.029(2) Uani 1 1 d . . . . .
H206 H 0.905854 0.895062 0.446913 0.035 Uiso 1 1 calc R U . . .
C211 C 0.7795(5) 0.8438(4) 0.3006(4) 0.0212(18) Uani 1 1 d . . . . .
C212 C 0.8474(6) 0.8556(5) 0.2678(5) 0.041(3) Uani 1 1 d . . . . .
H212 H 0.892858 0.852546 0.296991 0.049 Uiso 1 1 calc R U . . .
C213 C 0.8493(7) 0.8719(6) 0.1925(6) 0.053(3) Uani 1 1 d . . . . .
H213 H 0.896118 0.880243 0.170456 0.064 Uiso 1 1 calc R U . . .
C214 C 0.7846(7) 0.8761(6) 0.1501(6) 0.055(3) Uani 1 1 d . . . . .
H214 H 0.786729 0.885417 0.098098 0.066 Uiso 1 1 calc R U . . .
C215 C 0.7154(7) 0.8669(6) 0.1822(5) 0.049(3) Uani 1 1 d . . . . .
H215 H 0.670229 0.871878 0.152895 0.059 Uiso 1 1 calc R U . . .
C216 C 0.7131(6) 0.8503(5) 0.2574(5) 0.036(2) Uani 1 1 d . . . . .
H216 H 0.666085 0.843284 0.279603 0.043 Uiso 1 1 calc R U . . .
C221 C 0.7269(4) 0.6234(4) 0.3120(4) 0.0198(18) Uani 1 1 d . . . . .
C222 C 0.7582(5) 0.5623(4) 0.2989(5) 0.027(2) Uani 1 1 d . . . . .
H222 H 0.790634 0.542390 0.335872 0.032 Uiso 1 1 calc R U . . .
C223 C 0.7423(6) 0.5293(5) 0.2315(5) 0.034(2) Uani 1 1 d . . . . .
H223 H 0.761161 0.485800 0.224004 0.041 Uiso 1 1 calc R U . . .
C224 C 0.6993(5) 0.5600(5) 0.1755(5) 0.036(2) Uani 1 1 d . . . . .
H224 H 0.689943 0.538559 0.128737 0.043 Uiso 1 1 calc R U . . .
C225 C 0.6701(5) 0.6221(5) 0.1887(5) 0.032(2) Uani 1 1 d . . . . .
H225 H 0.640022 0.643044 0.150680 0.038 Uiso 1 1 calc R U . . .
C226 C 0.6835(5) 0.6544(4) 0.2557(5) 0.026(2) Uani 1 1 d . . . . .
H226 H 0.663267 0.697392 0.263555 0.031 Uiso 1 1 calc R U . . .
C231 C 0.7579(5) 0.6099(4) 0.4716(4) 0.0229(19) Uani 1 1 d . . . . .
C232 C 0.7136(5) 0.5527(5) 0.4713(5) 0.032(2) Uani 1 1 d . . . . .
H232 H 0.677808 0.545495 0.431438 0.039 Uiso 1 1 calc R U . . .
C233 C 0.7209(6) 0.5061(5) 0.5287(5) 0.038(2) Uani 1 1 d . . . . .
H233 H 0.691677 0.466701 0.526874 0.046 Uiso 1 1 calc R U . . .
C234 C 0.7713(6) 0.5174(5) 0.5887(5) 0.041(3) Uani 1 1 d . . . . .
H234 H 0.776715 0.485666 0.627827 0.050 Uiso 1 1 calc R U . . .
C235 C 0.8137(5) 0.5753(5) 0.5911(5) 0.035(2) Uani 1 1 d . . . . .
H235 H 0.846981 0.583890 0.632669 0.042 Uiso 1 1 calc R U . . .
C236 C 0.8072(5) 0.6205(4) 0.5326(5) 0.027(2) Uani 1 1 d . . . . .
H236 H 0.837011 0.659618 0.534196 0.032 Uiso 1 1 calc R U . . .
C241 C 0.8552(4) 0.7703(4) 0.4195(5) 0.0226(18) Uani 1 1 d . . . . .
H24A H 0.900235 0.792014 0.399687 0.027 Uiso 1 1 calc R U . . .
H24B H 0.863001 0.765279 0.474308 0.027 Uiso 1 1 calc R U . . .
C242 C 0.8447(4) 0.7024(4) 0.3836(5) 0.0206(18) Uani 1 1 d . . . . .
H24C H 0.881977 0.671026 0.405941 0.025 Uiso 1 1 calc R U . . .
H24D H 0.853505 0.705579 0.329319 0.025 Uiso 1 1 calc R U . . .
C1S C 0.4933(7) -0.0005(6) 0.8811(6) 0.055(3) Uani 1 1 d . . . . .
H1S1 H 0.524428 -0.040756 0.888962 0.066 Uiso 1 1 calc R U . . .
H1S2 H 0.524468 0.038536 0.895134 0.066 Uiso 1 1 calc R U . . .
Cl1S Cl 0.4655(3) 0.0052(2) 0.78676(19) 0.0904(13) Uani 1 1 d . . . . .
Cl2S Cl 0.41685(18) -0.00415(19) 0.93857(17) 0.0698(10) Uani 1 1 d . . . . .

loop_
_atom_site_aniso_label
_atom_site_aniso_U_11
_atom_site_aniso_U_22
_atom_site_aniso_U_33
_atom_site_aniso_U_23
_atom_site_aniso_U_13
_atom_site_aniso_U_12
Pt1 0.01402(15) 0.01813(17) 0.01714(16) -0.00016(13) 0.00265(11) 0.00010(12)
S11 0.0270(12) 0.0167(11) 0.0194(11) 0.0010(8) 0.0059(8) 0.0048(8)
S12 0.0250(11) 0.0203(11) 0.0225(11) -0.0013(9) 0.0070(8) 0.0025(9)
P11 0.0182(11) 0.0190(11) 0.0179(11) -0.0029(8) 0.0036(8) 0.0000(8)
P12 0.0196(11) 0.0154(11) 0.0193(11) 0.0015(8) 0.0002(8) -0.0003(8)
O11 0.055(5) 0.037(4) 0.026(4) -0.008(3) 0.010(3) -0.003(3)
O12 0.051(4) 0.033(4) 0.017(3) 0.002(3) 0.007(3) 0.010(3)
C11 0.014(4) 0.022(5) 0.018(4) 0.000(3) 0.003(3) 0.002(3)
C12 0.013(4) 0.029(5) 0.020(4) -0.008(4) 0.001(3) -0.001(3)
C13 0.028(5) 0.024(5) 0.032(5) -0.003(4) 0.003(4) 0.004(4)
C14 0.027(5) 0.031(5) 0.028(5) -0.007(4) 0.008(4) 0.000(4)
C15 0.020(4) 0.039(6) 0.022(4) 0.004(4) 0.003(3) -0.004(4)
C16 0.013(4) 0.041(6) 0.021(5) 0.005(4) -0.003(3) -0.003(4)
C17 0.068(8) 0.084(10) 0.024(6) -0.023(6) 0.001(5) -0.019(7)
C18 0.063(7) 0.039(6) 0.019(5) -0.006(4) 0.010(4) -0.010(5)
C101 0.021(4) 0.023(5) 0.013(4) -0.001(3) 0.003(3) 0.007(3)
C102 0.031(5) 0.031(5) 0.026(5) 0.002(4) 0.001(4) 0.005(4)
C103 0.032(6) 0.028(5) 0.037(6) 0.010(4) 0.001(4) 0.012(4)
C104 0.027(5) 0.053(7) 0.026(5) 0.002(4) -0.003(4) 0.010(5)
C105 0.027(5) 0.031(6) 0.048(6) -0.003(5) -0.001(4) 0.004(4)
C106 0.033(6) 0.026(5) 0.037(6) -0.012(4) -0.002(4) 0.003(4)
C111 0.020(4) 0.015(4) 0.024(5) -0.007(3) -0.005(3) 0.002(3)
C112 0.038(6) 0.046(6) 0.028(5) -0.006(4) 0.007(4) -0.008(5)
C113 0.051(7) 0.042(7) 0.049(7) -0.029(5) 0.001(5) -0.021(5)
C114 0.045(7) 0.038(6) 0.069(8) -0.028(6) 0.022(6) -0.021(5)
C115 0.040(6) 0.028(6) 0.053(7) -0.006(5) 0.015(5) -0.020(5)
C116 0.030(5) 0.024(5) 0.030(5) -0.002(4) 0.001(4) -0.004(4)
C121 0.016(4) 0.020(4) 0.019(4) 0.002(3) -0.001(3) -0.002(3)
C122 0.025(5) 0.027(5) 0.021(5) 0.002(4) 0.006(3) -0.004(4)
C123 0.033(5) 0.018(5) 0.037(6) -0.001(4) -0.007(4) 0.000(4)
C124 0.028(5) 0.033(6) 0.045(6) 0.002(5) -0.001(4) -0.004(4)
C125 0.036(6) 0.032(6) 0.043(6) 0.010(4) 0.012(5) -0.002(4)
C126 0.031(5) 0.024(5) 0.026(5) 0.004(4) 0.008(4) -0.003(4)
C131 0.033(5) 0.019(5) 0.016(4) -0.006(3) -0.003(3) 0.003(4)
C132 0.036(6) 0.028(5) 0.029(5) -0.002(4) -0.009(4) 0.000(4)
C133 0.053(7) 0.038(6) 0.032(6) 0.005(5) -0.014(5) 0.005(5)
C134 0.055(8) 0.049(7) 0.037(6) -0.009(5) -0.016(5) 0.032(6)
C135 0.035(6) 0.055(7) 0.038(6) -0.010(5) -0.005(5) 0.015(5)
C136 0.021(5) 0.046(6) 0.033(5) -0.004(4) 0.001(4) 0.010(4)
C141 0.014(4) 0.030(5) 0.025(5) -0.006(4) 0.006(3) -0.005(3)
C142 0.027(4) 0.028(5) 0.010(4) 0.003(3) 0.002(3) -0.008(4)
Pt2 0.01251(15) 0.01905(17) 0.01575(15) -0.00302(12) 0.00154(10) -0.00142(12)
S21 0.0171(11) 0.0202(11) 0.0320(12) -0.0031(9) 0.0042(9) 0.0008(8)
S22 0.0160(11) 0.0223(11) 0.0312(12) -0.0092(9) 0.0064(9) -0.0043(8)
P21 0.0163(11) 0.0207(11) 0.0172(11) -0.0007(8) 0.0014(8) -0.0041(8)
P22 0.0157(11) 0.0212(12) 0.0187(11) -0.0027(9) 0.0004(8) 0.0010(8)
O21 0.014(3) 0.048(4) 0.050(4) -0.003(3) 0.007(3) -0.008(3)
O22 0.019(3) 0.047(4) 0.051(4) -0.005(3) 0.004(3) 0.001(3)
C21 0.020(4) 0.028(5) 0.014(4) -0.002(3) -0.002(3) -0.005(3)
C22 0.016(4) 0.031(5) 0.017(4) -0.004(4) 0.003(3) -0.003(4)
C23 0.020(5) 0.032(5) 0.025(5) -0.004(4) 0.000(3) -0.004(4)
C24 0.015(4) 0.048(6) 0.025(5) 0.000(4) 0.003(3) 0.001(4)
C25 0.026(5) 0.041(6) 0.025(5) -0.003(4) 0.003(4) 0.010(4)
C26 0.023(5) 0.025(5) 0.035(5) -0.001(4) -0.001(4) 0.005(4)
C27 0.016(5) 0.073(8) 0.056(7) -0.003(6) -0.004(4) 0.005(5)
C28 0.030(6) 0.083(9) 0.046(7) -0.028(6) 0.013(5) -0.002(6)
C201 0.021(5) 0.021(5) 0.023(5) 0.006(3) -0.002(3) -0.008(3)
C202 0.024(5) 0.030(5) 0.024(5) 0.001(4) -0.002(4) -0.003(4)
C203 0.041(6) 0.025(5) 0.029(5) -0.005(4) 0.008(4) 0.001(4)
C204 0.040(6) 0.027(5) 0.027(5) 0.001(4) -0.005(4) -0.012(4)
C205 0.027(5) 0.040(6) 0.039(6) -0.006(5) -0.006(4) -0.013(4)
C206 0.020(5) 0.041(6) 0.027(5) -0.001(4) 0.004(4) -0.005(4)
C211 0.026(5) 0.021(5) 0.017(4) -0.001(3) 0.001(3) -0.001(3)
C212 0.038(6) 0.054(7) 0.032(6) 0.013(5) 0.009(4) -0.002(5)
C213 0.055(8) 0.063(8) 0.043(7) 0.011(6) 0.022(6) -0.007(6)
C214 0.083(10) 0.064(8) 0.017(5) 0.000(5) 0.003(6) -0.015(7)
C215 0.065(8) 0.062(8) 0.020(5) 0.015(5) -0.016(5) -0.023(6)
C216 0.041(6) 0.039(6) 0.026(5) 0.006(4) -0.001(4) -0.011(5)
C221 0.022(5) 0.023(5) 0.015(4) -0.001(3) 0.009(3) -0.001(3)
C222 0.033(5) 0.023(5) 0.024(5) -0.003(4) 0.005(4) 0.002(4)
C223 0.048(6) 0.024(5) 0.032(6) -0.014(4) 0.010(5) -0.003(4)
C224 0.030(5) 0.058(7) 0.021(5) -0.025(5) 0.010(4) -0.014(5)
C225 0.023(5) 0.050(6) 0.022(5) -0.009(4) -0.003(4) 0.001(4)
C226 0.024(5) 0.031(5) 0.024(5) -0.006(4) 0.000(4) -0.002(4)
C231 0.023(5) 0.031(5) 0.015(4) -0.001(4) -0.001(3) 0.003(4)
C232 0.035(6) 0.034(6) 0.027(5) -0.002(4) 0.003(4) -0.005(4)
C233 0.054(7) 0.034(6) 0.026(5) 0.004(4) 0.013(5) -0.004(5)
C234 0.055(7) 0.044(7) 0.025(6) 0.008(5) 0.011(5) 0.015(5)
C235 0.038(6) 0.047(6) 0.020(5) 0.001(4) 0.004(4) 0.013(5)
C236 0.025(5) 0.028(5) 0.028(5) -0.007(4) 0.004(4) 0.006(4)
C241 0.010(4) 0.025(5) 0.033(5) -0.002(4) -0.004(3) -0.002(3)
C242 0.017(4) 0.021(4) 0.024(4) -0.003(3) 0.000(3) 0.001(3)
C1S 0.058(8) 0.039(7) 0.067(8) -0.008(6) 0.008(6) -0.007(5)
Cl1S 0.120(3) 0.105(3) 0.046(2) -0.0227(19) 0.013(2) -0.042(3)
Cl2S 0.054(2) 0.106(3) 0.0502(19) 0.0076(17) 0.0005(14) -0.0306(18)

loop_
_atom_type_symbol
_atom_type_description
_atom_type_scat_dispersion_real
_atom_type_scat_dispersion_imag
_atom_type_scat_source
C C 0.0033 0.0016 'International Tables Vol C Tables 4.2.6.8 and 6.1.1.4'
H H 0.0000 0.0000 'International Tables Vol C Tables 4.2.6.8 and 6.1.1.4'
Cl Cl 0.1484 0.1585 'International Tables Vol C Tables 4.2.6.8 and 6.1.1.4'
O O 0.0106 0.0060 'International Tables Vol C Tables 4.2.6.8 and 6.1.1.4'
P P 0.1023 0.0942 'International Tables Vol C Tables 4.2.6.8 and 6.1.1.4'
Pt Pt -1.7033 8.3905 'International Tables Vol C Tables 4.2.6.8 and 6.1.1.4'
S S 0.1246 0.1234 'International Tables Vol C Tables 4.2.6.8 and 6.1.1.4'

loop_
_geom_angle_atom_site_label_1
_geom_angle_atom_site_label_2
_geom_angle_atom_site_label_3
_geom_angle
_geom_angle_site_symmetry_1
_geom_angle_site_symmetry_3
_geom_angle_publ_flag
P12 Pt1 P11 85.06(7) . . ?
P12 Pt1 S12 92.59(8) . . ?
P11 Pt1 S12 174.09(8) . . ?
P12 Pt1 S11 178.28(8) . . ?
P11 Pt1 S11 93.35(7) . . ?
S12 Pt1 S11 88.94(7) . . ?
C11 S11 Pt1 104.1(3) . . ?
C12 S12 Pt1 103.8(3) . . ?
C111 P11 C101 106.0(4) . . ?
C111 P11 C141 107.2(4) . . ?
C101 P11 C141 102.7(4) . . ?
C111 P11 Pt1 118.2(3) . . ?
C101 P11 Pt1 112.8(3) . . ?
C141 P11 Pt1 108.7(3) . . ?
C121 P12 C131 109.7(4) . . ?
C121 P12 C142 104.8(4) . . ?
C131 P12 C142 103.4(4) . . ?
C121 P12 Pt1 110.5(3) . . ?
C131 P12 Pt1 120.3(3) . . ?
C142 P12 Pt1 106.8(3) . . ?
C14 O11 C17 111.3(8) . . ?
C15 O12 C18 111.8(7) . . ?
C16 C11 C12 119.7(7) . . ?
C16 C11 S11 119.2(6) . . ?
C12 C11 S11 121.1(6) . . ?
C11 C12 C13 118.8(8) . . ?
C11 C12 S12 121.9(6) . . ?
C13 C12 S12 119.3(7) . . ?
C14 C13 C12 120.5(8) . . ?
C14 C13 H13 119.8 . . ?
C12 C13 H13 119.8 . . ?
C13 C14 C15 120.7(8) . . ?
C13 C14 O11 117.8(8) . . ?
C15 C14 O11 121.5(8) . . ?
C16 C15 C14 119.1(8) . . ?
C16 C15 O12 117.5(8) . . ?
C14 C15 O12 123.4(8) . . ?
C15 C16 C11 121.2(8) . . ?
C15 C16 H16 119.4 . . ?
C11 C16 H16 119.4 . . ?
C18 C17 O11 111.7(8) . . ?
C18 C17 H17A 109.3 . . ?
O11 C17 H17A 109.3 . . ?
C18 C17 H17B 109.3 . . ?
O11 C17 H17B 109.3 . . ?
H17A C17 H17B 107.9 . . ?
C17 C18 O12 114.6(8) . . ?
C17 C18 H18A 108.6 . . ?
O12 C18 H18A 108.6 . . ?
C17 C18 H18B 108.6 . . ?
O12 C18 H18B 108.6 . . ?
H18A C18 H18B 107.6 . . ?
C102 C101 C106 119.3(8) . . ?
C102 C101 P11 123.6(7) . . ?
C106 C101 P11 116.9(6) . . ?
C101 C102 C103 119.4(9) . . ?
C101 C102 H102 120.3 . . ?
C103 C102 H102 120.3 . . ?
C104 C103 C102 120.6(9) . . ?
C104 C103 H103 119.7 . . ?
C102 C103 H103 119.7 . . ?
C103 C104 C105 120.0(9) . . ?
C103 C104 H104 120.0 . . ?
C105 C104 H104 120.0 . . ?
C106 C105 C104 120.3(9) . . ?
C106 C105 H105 119.8 . . ?
C104 C105 H105 119.8 . . ?
C105 C106 C101 120.4(9) . . ?
C105 C106 H106 119.8 . . ?
C101 C106 H106 119.8 . . ?
C112 C111 C116 118.8(8) . . ?
C112 C111 P11 122.8(7) . . ?
C116 C111 P11 118.4(6) . . ?
C111 C112 C113 118.9(9) . . ?
C111 C112 H112 120.6 . . ?
C113 C112 H112 120.6 . . ?
C114 C113 C112 121.3(10) . . ?
C114 C113 H113 119.4 . . ?
C112 C113 H113 119.4 . . ?
C113 C114 C115 119.4(9) . . ?
C113 C114 H114 120.3 . . ?
C115 C114 H114 120.3 . . ?
C116 C115 C114 120.9(10) . . ?
C116 C115 H115 119.5 . . ?
C114 C115 H115 119.5 . . ?
C115 C116 C111 120.7(9) . . ?
C115 C116 H116 119.7 . . ?
C111 C116 H116 119.7 . . ?
C122 C121 C126 118.3(8) . . ?
C122 C121 P12 119.2(6) . . ?
C126 C121 P12 122.3(6) . . ?
C123 C122 C121 121.4(8) . . ?
C123 C122 H122 119.3 . . ?
C121 C122 H122 119.3 . . ?
C124 C123 C122 119.2(9) . . ?
C124 C123 H123 120.4 . . ?
C122 C123 H123 120.4 . . ?
C125 C124 C123 121.0(9) . . ?
C125 C124 H124 119.5 . . ?
C123 C124 H124 119.5 . . ?
C124 C125 C126 120.1(9) . . ?
C124 C125 H125 119.9 . . ?
C126 C125 H125 119.9 . . ?
C125 C126 C121 119.9(8) . . ?
C125 C126 H126 120.0 . . ?
C121 C126 H126 120.0 . . ?
C132 C131 C136 121.5(8) . . ?
C132 C131 P12 121.6(7) . . ?
C136 C131 P12 116.7(7) . . ?
C131 C132 C133 117.6(9) . . ?
C131 C132 H132 121.2 . . ?
C133 C132 H132 121.2 . . ?
C134 C133 C132 121.0(10) . . ?
C134 C133 H133 119.5 . . ?
C132 C133 H133 119.5 . . ?
C135 C134 C133 120.2(9) . . ?
C135 C134 H134 119.9 . . ?
C133 C134 H134 119.9 . . ?
C134 C135 C136 120.8(10) . . ?
C134 C135 H135 119.6 . . ?
C136 C135 H135 119.6 . . ?
C135 C136 C131 118.9(10) . . ?
C135 C136 H136 120.5 . . ?
C131 C136 H136 120.5 . . ?
C142 C141 P11 109.3(5) . . ?
C142 C141 H14A 109.8 . . ?
P11 C141 H14A 109.8 . . ?
C142 C141 H14B 109.8 . . ?
P11 C141 H14B 109.8 . . ?
H14A C141 H14B 108.3 . . ?
C141 C142 P12 108.4(5) . . ?
C141 C142 H14C 110.0 . . ?
P12 C142 H14C 110.0 . . ?
C141 C142 H14D 110.0 . . ?
P12 C142 H14D 110.0 . . ?
H14C C142 H14D 108.4 . . ?
P22 Pt2 P21 85.32(8) . . ?
P22 Pt2 S22 87.12(7) . . ?
P21 Pt2 S22 172.39(8) . . ?
P22 Pt2 S21 175.12(8) . . ?
P21 Pt2 S21 98.91(8) . . ?
S22 Pt2 S21 88.62(7) . . ?
C21 S21 Pt2 103.8(3) . . ?
C22 S22 Pt2 104.5(3) . . ?
C201 P21 C211 104.9(4) . . ?
C201 P21 C241 104.1(4) . . ?
C211 P21 C241 104.2(4) . . ?
C201 P21 Pt2 124.0(3) . . ?
C211 P21 Pt2 111.5(3) . . ?
C241 P21 Pt2 106.3(3) . . ?
C231 P22 C221 105.8(4) . . ?
C231 P22 C242 106.3(4) . . ?
C221 P22 C242 104.3(4) . . ?
C231 P22 Pt2 115.5(3) . . ?
C221 P22 Pt2 114.4(3) . . ?
C242 P22 Pt2 109.7(3) . . ?
C24 O21 C27 113.1(8) . . ?
C25 O22 C28 111.4(8) . . ?
C22 C21 C26 119.7(8) . . ?
C22 C21 S21 121.3(6) . . ?
C26 C21 S21 118.9(7) . . ?
C21 C22 C23 119.5(8) . . ?
C21 C22 S22 121.7(6) . . ?
C23 C22 S22 118.8(7) . . ?
C24 C23 C22 120.5(9) . . ?
C24 C23 H23 119.8 . . ?
C22 C23 H23 119.8 . . ?
C23 C24 O21 117.7(9) . . ?
C23 C24 C25 119.7(8) . . ?
O21 C24 C25 122.6(8) . . ?
C26 C25 O22 117.0(8) . . ?
C26 C25 C24 120.3(8) . . ?
O22 C25 C24 122.6(8) . . ?
C25 C26 C21 120.2(8) . . ?
C25 C26 H26 119.9 . . ?
C21 C26 H26 119.9 . . ?
O21 C27 C28 111.2(8) . . ?
O21 C27 H27A 109.4 . . ?
C28 C27 H27A 109.4 . . ?
O21 C27 H27B 109.4 . . ?
C28 C27 H27B 109.4 . . ?
H27A C27 H27B 108.0 . . ?
O22 C28 C27 112.5(8) . . ?
O22 C28 H28A 109.1 . . ?
C27 C28 H28A 109.1 . . ?
O22 C28 H28B 109.1 . . ?
C27 C28 H28B 109.1 . . ?
H28A C28 H28B 107.8 . . ?
C206 C201 C202 118.1(8) . . ?
C206 C201 P21 121.5(7) . . ?
C202 C201 P21 120.4(6) . . ?
C203 C202 C201 120.6(8) . . ?
C203 C202 H202 119.7 . . ?
C201 C202 H202 119.7 . . ?
C204 C203 C202 120.2(9) . . ?
C204 C203 H203 119.9 . . ?
C202 C203 H203 119.9 . . ?
C205 C204 C203 120.2(9) . . ?
C205 C204 H204 119.9 . . ?
C203 C204 H204 119.9 . . ?
C204 C205 C206 120.1(9) . . ?
C204 C205 H205 120.0 . . ?
C206 C205 H205 120.0 . . ?
C201 C206 C205 120.8(8) . . ?
C201 C206 H206 119.6 . . ?
C205 C206 H206 119.6 . . ?
C212 C211 C216 119.1(8) . . ?
C212 C211 P21 122.8(7) . . ?
C216 C211 P21 118.0(6) . . ?
C211 C212 C213 120.3(10) . . ?
C211 C212 H212 119.9 . . ?
C213 C212 H212 119.9 . . ?
C214 C213 C212 120.4(10) . . ?
C214 C213 H213 119.8 . . ?
C212 C213 H213 119.8 . . ?
C213 C214 C215 120.6(10) . . ?
C213 C214 H214 119.7 . . ?
C215 C214 H214 119.7 . . ?
C216 C215 C214 119.3(10) . . ?
C216 C215 H215 120.4 . . ?
C214 C215 H215 120.4 . . ?
C215 C216 C211 120.3(9) . . ?
C215 C216 H216 119.9 . . ?
C211 C216 H216 119.9 . . ?
C222 C221 C226 119.7(8) . . ?
C222 C221 P22 121.9(7) . . ?
C226 C221 P22 118.0(6) . . ?
C221 C222 C223 120.1(9) . . ?
C221 C222 H222 119.9 . . ?
C223 C222 H222 119.9 . . ?
C224 C223 C222 120.1(9) . . ?
C224 C223 H223 119.9 . . ?
C222 C223 H223 119.9 . . ?
C225 C224 C223 118.9(8) . . ?
C225 C224 H224 120.5 . . ?
C223 C224 H224 120.5 . . ?
C226 C225 C224 121.6(9) . . ?
C226 C225 H225 119.2 . . ?
C224 C225 H225 119.2 . . ?
C225 C226 C221 119.3(8) . . ?
C225 C226 H226 120.3 . . ?
C221 C226 H226 120.3 . . ?
C236 C231 C232 118.1(8) . . ?
C236 C231 P22 120.3(7) . . ?
C232 C231 P22 121.5(7) . . ?
C233 C232 C231 120.9(9) . . ?
C233 C232 H232 119.5 . . ?
C231 C232 H232 119.5 . . ?
C232 C233 C234 119.9(10) . . ?
C232 C233 H233 120.1 . . ?
C234 C233 H233 120.1 . . ?
C235 C234 C233 119.7(9) . . ?
C235 C234 H234 120.1 . . ?
C233 C234 H234 120.1 . . ?
C234 C235 C236 119.8(9) . . ?
C234 C235 H235 120.1 . . ?
C236 C235 H235 120.1 . . ?
C235 C236 C231 121.5(9) . . ?
C235 C236 H236 119.3 . . ?
C231 C236 H236 119.3 . . ?
C242 C241 P21 109.9(5) . . ?
C242 C241 H24A 109.7 . . ?
P21 C241 H24A 109.7 . . ?
C242 C241 H24B 109.7 . . ?
P21 C241 H24B 109.7 . . ?
H24A C241 H24B 108.2 . . ?
C241 C242 P22 111.0(5) . . ?
C241 C242 H24C 109.4 . . ?
P22 C242 H24C 109.4 . . ?
C241 C242 H24D 109.4 . . ?
P22 C242 H24D 109.4 . . ?
H24C C242 H24D 108.0 . . ?
Cl2S C1S Cl1S 111.9(7) . . ?
Cl2S C1S H1S1 109.2 . . ?
Cl1S C1S H1S1 109.2 . . ?
Cl2S C1S H1S2 109.2 . . ?
Cl1S C1S H1S2 109.2 . . ?
H1S1 C1S H1S2 107.9 . . ?

loop_
_geom_bond_atom_site_label_1
_geom_bond_atom_site_label_2
_geom_bond_distance
_geom_bond_site_symmetry_2
_geom_bond_publ_flag
Pt1 P12 2.258(2) . ?
Pt1 P11 2.272(2) . ?
Pt1 S12 2.308(2) . ?
Pt1 S11 2.314(2) . ?
S11 C11 1.764(8) . ?
S12 C12 1.767(8) . ?
P11 C111 1.816(8) . ?
P11 C101 1.818(8) . ?
P11 C141 1.839(8) . ?
P12 C121 1.814(8) . ?
P12 C131 1.814(8) . ?
P12 C142 1.823(8) . ?
O11 C14 1.393(10) . ?
O11 C17 1.438(12) . ?
O12 C15 1.396(10) . ?
O12 C18 1.446(10) . ?
C11 C16 1.392(11) . ?
C11 C12 1.395(11) . ?
C12 C13 1.405(11) . ?
C13 C14 1.376(12) . ?
C13 H13 0.9500 . ?
C14 C15 1.389(12) . ?
C15 C16 1.380(12) . ?
C16 H16 0.9500 . ?
C17 C18 1.437(14) . ?
C17 H17A 0.9900 . ?
C17 H17B 0.9900 . ?
C18 H18A 0.9900 . ?
C18 H18B 0.9900 . ?
C101 C102 1.382(11) . ?
C101 C106 1.402(12) . ?
C102 C103 1.403(12) . ?
C102 H102 0.9500 . ?
C103 C104 1.368(13) . ?
C103 H103 0.9500 . ?
C104 C105 1.381(13) . ?
C104 H104 0.9500 . ?
C105 C106 1.371(13) . ?
C105 H105 0.9500 . ?
C106 H106 0.9500 . ?
C111 C112 1.385(12) . ?
C111 C116 1.403(11) . ?
C112 C113 1.404(13) . ?
C112 H112 0.9500 . ?
C113 C114 1.364(15) . ?
C113 H113 0.9500 . ?
C114 C115 1.370(14) . ?
C114 H114 0.9500 . ?
C115 C116 1.361(12) . ?
C115 H115 0.9500 . ?
C116 H116 0.9500 . ?
C121 C122 1.391(11) . ?
C121 C126 1.406(11) . ?
C122 C123 1.388(12) . ?
C122 H122 0.9500 . ?
C123 C124 1.386(13) . ?
C123 H123 0.9500 . ?
C124 C125 1.364(13) . ?
C124 H124 0.9500 . ?
C125 C126 1.402(13) . ?
C125 H125 0.9500 . ?
C126 H126 0.9500 . ?
C131 C132 1.394(12) . ?
C131 C136 1.396(12) . ?
C132 C133 1.405(13) . ?
C132 H132 0.9500 . ?
C133 C134 1.376(15) . ?
C133 H133 0.9500 . ?
C134 C135 1.375(15) . ?
C134 H134 0.9500 . ?
C135 C136 1.380(13) . ?
C135 H135 0.9500 . ?
C136 H136 0.9500 . ?
C141 C142 1.517(11) . ?
C141 H14A 0.9900 . ?
C141 H14B 0.9900 . ?
C142 H14C 0.9900 . ?
C142 H14D 0.9900 . ?
Pt2 P22 2.260(2) . ?
Pt2 P21 2.278(2) . ?
Pt2 S22 2.306(2) . ?
Pt2 S21 2.318(2) . ?
S21 C21 1.771(8) . ?
S22 C22 1.754(8) . ?
P21 C201 1.820(8) . ?
P21 C211 1.826(8) . ?
P21 C241 1.831(8) . ?
P22 C231 1.807(8) . ?
P22 C221 1.827(8) . ?
P22 C242 1.838(8) . ?
O21 C24 1.381(10) . ?
O21 C27 1.445(11) . ?
O22 C25 1.383(10) . ?
O22 C28 1.447(12) . ?
C21 C22 1.386(12) . ?
C21 C26 1.402(11) . ?
C22 C23 1.407(11) . ?
C23 C24 1.380(12) . ?
C23 H23 0.9500 . ?
C24 C25 1.391(13) . ?
C25 C26 1.381(12) . ?
C26 H26 0.9500 . ?
C27 C28 1.465(14) . ?
C27 H27A 0.9900 . ?
C27 H27B 0.9900 . ?
C28 H28A 0.9900 . ?
C28 H28B 0.9900 . ?
C201 C206 1.389(11) . ?
C201 C202 1.403(12) . ?
C202 C203 1.384(12) . ?
C202 H202 0.9500 . ?
C203 C204 1.383(13) . ?
C203 H203 0.9500 . ?
C204 C205 1.366(13) . ?
C204 H204 0.9500 . ?
C205 C206 1.398(12) . ?
C205 H205 0.9500 . ?
C206 H206 0.9500 . ?
C211 C212 1.384(12) . ?
C211 C216 1.395(12) . ?
C212 C213 1.386(13) . ?
C212 H212 0.9500 . ?
C213 C214 1.359(16) . ?
C213 H213 0.9500 . ?
C214 C215 1.391(16) . ?
C214 H214 0.9500 . ?
C215 C216 1.387(12) . ?
C215 H215 0.9500 . ?
C216 H216 0.9500 . ?
C221 C222 1.376(11) . ?
C221 C226 1.395(12) . ?
C222 C223 1.395(12) . ?
C222 H222 0.9500 . ?
C223 C224 1.385(14) . ?
C223 H223 0.9500 . ?
C224 C225 1.378(13) . ?
C224 H224 0.9500 . ?
C225 C226 1.376(11) . ?
C225 H225 0.9500 . ?
C226 H226 0.9500 . ?
C231 C236 1.390(12) . ?
C231 C232 1.397(12) . ?
C232 C233 1.392(13) . ?
C232 H232 0.9500 . ?
C233 C234 1.393(14) . ?
C233 H233 0.9500 . ?
C234 C235 1.388(14) . ?
C234 H234 0.9500 . ?
C235 C236 1.390(12) . ?
C235 H235 0.9500 . ?
C236 H236 0.9500 . ?
C241 C242 1.520(11) . ?
C241 H24A 0.9900 . ?
C241 H24B 0.9900 . ?
C242 H24C 0.9900 . ?
C242 H24D 0.9900 . ?
C1S Cl2S 1.736(11) . ?
C1S Cl1S 1.744(12) . ?
C1S H1S1 0.9900 . ?
C1S H1S2 0.9900 . ?
